data_7052384
loop_
_publ_author_name
'Sumby, Christopher J.'
'Carr, Michael J.'
'Franken, Andreas'
'Kennedy, John D.'
'Kilner, Colin A.'
'Hardie, Michaele J.'

_publ_section_title
;
 Crystal-packing motifs of [Ag4L4]4+ star-burst tetrahedra
;
_journal_issue 10
_journal_name_full 'New Journal of Chemistry'
_journal_page_first 1390
_journal_paper_doi 10.1039/b609356f
_journal_volume 30
_journal_year 2006
_chemical_formula_sum 'C15 H33 B9 I N'
_chemical_formula_weight 451.61
_chemical_name_systematic
;
tetraethyleneammonium 1-phenyl-1-monocarba-6-iodo-undecaborane
;
_space_group_IT_number 14
_symmetry_cell_setting monoclinic
_symmetry_space_group_name_Hall '-P 2ybc'
_symmetry_space_group_name_H-M 'P 1 21/c 1'
_atom_sites_solution_hydrogens geom
_atom_sites_solution_primary direct
_atom_sites_solution_secondary difmap
_audit_creation_method SHELXL-97
_cell_angle_alpha 90
_cell_angle_beta 104.5760(8)
_cell_angle_gamma 90
_cell_formula_units_Z 4
_cell_length_a 9.1510(2)
_cell_length_b 14.8907(3)
_cell_length_c 17.1566(4)
_cell_measurement_temperature 150(2)
_cell_volume 2262.60(9)
_computing_cell_refinement 'DENZO-SMN (Otwinowski & Minor, 1996)'
_computing_data_collection 'DENZO-SMN and COLLECT (Otwinowski & Minor, 1996)'
_computing_data_reduction 'DENZO-SMN and COLLECT (Otwinowski & Minor, 1996)'
_computing_molecular_graphics 'X-Seed (Barbour)'
_computing_structure_refinement 'SHELXL-97 (Sheldrick, 1999)'
_computing_structure_solution 'SHELXS-97 (Sheldrick, 1986)'
_diffrn_ambient_temperature 150(2)
_diffrn_measured_fraction_theta_full 0.992
_diffrn_measured_fraction_theta_max 0.992
_diffrn_measurement_device_type 'Nonius KappaCCD area-detector diffractometer'
_diffrn_radiation_detector 'CCD plate'
_diffrn_radiation_monochromator graphite
_diffrn_radiation_source 'Fine-focus Sealed tube'
_diffrn_radiation_type MoK\a
_diffrn_radiation_wavelength 0.71069
_diffrn_reflns_av_R_equivalents 0.0442
_diffrn_reflns_av_sigmaI/netI 0.0309
_diffrn_reflns_limit_h_max 11
_diffrn_reflns_limit_h_min -11
_diffrn_reflns_limit_k_max 18
_diffrn_reflns_limit_k_min -18
_diffrn_reflns_limit_l_max 21
_diffrn_reflns_limit_l_min -21
_diffrn_reflns_number 18685
_diffrn_reflns_theta_full 26
_diffrn_reflns_theta_max 26
_diffrn_reflns_theta_min 2.74
_exptl_absorpt_coefficient_mu 1.415
_exptl_absorpt_correction_T_max 0.746
_exptl_absorpt_correction_T_min 0.5814
_exptl_absorpt_correction_type multi-scan
_exptl_absorpt_process_details
;
?
;
_exptl_crystal_colour Colourless
_exptl_crystal_density_diffrn 1.326
_exptl_crystal_density_method 'not measured'
_exptl_crystal_description fragment
_exptl_crystal_F_000 912
_exptl_crystal_size_max 0.43
_exptl_crystal_size_mid 0.3
_exptl_crystal_size_min 0.22
_refine_diff_density_max 1.139
_refine_diff_density_min -0.431
_refine_diff_density_rms 0.07
_refine_ls_extinction_method None
_refine_ls_goodness_of_fit_ref 1.058
_refine_ls_hydrogen_treatment noref
_refine_ls_matrix_type full
_refine_ls_number_parameters 235
_refine_ls_number_reflns 4419
_refine_ls_number_restraints 0
_refine_ls_restrained_S_all 1.058
_refine_ls_R_factor_all 0.0356
_refine_ls_R_factor_gt 0.0313
_refine_ls_shift/su_max 0.001
_refine_ls_shift/su_mean 0
_refine_ls_structure_factor_coef Fsqd
_refine_ls_weighting_details 'calc w=1/[\s^2^(Fo^2^)+(0.0382P)^2^+2.1210P] where P=(Fo^2^+2Fc^2^)/3'
_refine_ls_weighting_scheme calc
_refine_ls_wR_factor_gt 0.0809
_refine_ls_wR_factor_ref 0.0839
_reflns_number_gt 4017
_reflns_number_total 4419
_reflns_threshold_expression >2sigma(I)
_cod_data_source_file B609356F.txt
_cod_data_source_block Complex_(NEt4)_2
_cod_original_sg_symbol_H-M P21/c
_cod_database_code 7052384

loop_
_symmetry_equiv_pos_as_xyz
'x, y, z'
'-x, y+1/2, -z+1/2'
'-x, -y, -z'
'x, -y-1/2, z-1/2'

loop_
_atom_site_label
_atom_site_type_symbol
_atom_site_fract_x
_atom_site_fract_y
_atom_site_fract_z
_atom_site_U_iso_or_equiv
_atom_site_adp_type
_atom_site_occupancy
_atom_site_symmetry_multiplicity
_atom_site_calc_flag
_atom_site_refinement_flags
_atom_site_disorder_assembly
_atom_site_disorder_group
I6 I 0.142748(19) 0.470768(12) 0.199482(11) 0.04143(9) Uani 1 1 d . . .
N20 N 0.1626(2) 0.24244(13) 0.44810(11) 0.0267(4) Uani 1 1 d . . .
C16 C 0.6715(3) 0.23317(17) 0.42951(15) 0.0302(5) Uani 1 1 d . . .
H16 H 0.6535 0.2045 0.3785 0.036 Uiso 1 1 calc . . .
B2 B 0.4714(3) 0.35684(18) 0.28046(16) 0.0268(5) Uani 1 1 d . . .
H2 H 0.4015 0.2945 0.277 0.032 Uiso 1 1 calc . . .
C1 C 0.6045(3) 0.38069(15) 0.35924(14) 0.0274(5) Uani 1 1 d . . .
C27 C 0.0396(3) 0.20920(17) 0.37713(15) 0.0326(5) Uani 1 1 d . . .
H27A H -0.0513 0.2468 0.3727 0.039 Uiso 1 1 calc . . .
H27B H 0.0129 0.147 0.3886 0.039 Uiso 1 1 calc . . .
C28 C 0.0793(4) 0.2099(2) 0.29622(16) 0.0433(7) Uani 1 1 d . . .
H28A H -0.0068 0.1876 0.2544 0.052 Uiso 1 1 calc . . .
H28B H 0.167 0.1712 0.299 0.052 Uiso 1 1 calc . . .
H28C H 0.1031 0.2714 0.2831 0.052 Uiso 1 1 calc . . .
C23 C 0.3041(3) 0.18520(18) 0.46006(17) 0.0350(6) Uani 1 1 d . . .
H23A H 0.3437 0.191 0.4117 0.042 Uiso 1 1 calc . . .
H23B H 0.3816 0.2095 0.5063 0.042 Uiso 1 1 calc . . .
B5 B 0.6703(3) 0.37248(19) 0.28056(16) 0.0288(6) Uani 1 1 d . . .
H5 H 0.7593 0.3221 0.2772 0.035 Uiso 1 1 calc . . .
C14 C 0.7431(3) 0.2234(2) 0.57430(17) 0.0449(7) Uani 1 1 d . . .
H14 H 0.7754 0.1889 0.6221 0.054 Uiso 1 1 calc . . .
C22 C 0.0835(3) 0.40639(18) 0.42186(18) 0.0419(7) Uani 1 1 d . . .
H22A H 0.1228 0.4656 0.4127 0.05 Uiso 1 1 calc . . .
H22B H 0.0447 0.4084 0.4701 0.05 Uiso 1 1 calc . . .
H22C H 0.0018 0.3896 0.3752 0.05 Uiso 1 1 calc . . .
C12 C 0.6759(3) 0.3655(2) 0.50937(16) 0.0410(6) Uani 1 1 d . . .
H12 H 0.6616 0.4283 0.5133 0.049 Uiso 1 1 calc . . .
C21 C 0.2087(3) 0.33780(17) 0.43350(17) 0.0347(6) Uani 1 1 d . . .
H21A H 0.2915 0.3565 0.4798 0.042 Uiso 1 1 calc . . .
H21B H 0.2491 0.338 0.3851 0.042 Uiso 1 1 calc . . .
C25 C 0.0966(3) 0.23792(18) 0.52084(15) 0.0329(5) Uani 1 1 d . . .
H25A H 0.0016 0.2729 0.5088 0.039 Uiso 1 1 calc . . .
H25B H 0.0704 0.1746 0.5288 0.039 Uiso 1 1 calc . . .
B7 B 0.5350(4) 0.5450(2) 0.2793(2) 0.0375(7) Uani 1 1 d . . .
H7 H 0.5266 0.618 0.2933 0.045 Uiso 1 1 calc . . .
C11 C 0.6514(3) 0.32544(17) 0.43372(14) 0.0293(5) Uani 1 1 d . . .
C15 C 0.7179(3) 0.1825(2) 0.49952(17) 0.0392(6) Uani 1 1 d . . .
H15 H 0.7324 0.1196 0.4961 0.047 Uiso 1 1 calc . . .
C26 C 0.1977(4) 0.2723(2) 0.59881(16) 0.0429(7) Uani 1 1 d . . .
H26A H 0.1453 0.2671 0.6419 0.051 Uiso 1 1 calc . . .
H26B H 0.2227 0.3354 0.5923 0.051 Uiso 1 1 calc . . .
H26C H 0.2908 0.2367 0.6127 0.051 Uiso 1 1 calc . . .
C24 C 0.2824(4) 0.08624(19) 0.47495(18) 0.0428(7) Uani 1 1 d . . .
H24A H 0.379 0.0548 0.4822 0.051 Uiso 1 1 calc . . .
H24B H 0.2086 0.0607 0.4287 0.051 Uiso 1 1 calc . . .
H24C H 0.2457 0.0793 0.5236 0.051 Uiso 1 1 calc . . .
B9 B 0.5229(3) 0.3996(2) 0.19227(17) 0.0317(6) Uani 1 1 d . . .
H9 H 0.505 0.357 0.1369 0.038 Uiso 1 1 calc . . .
B4 B 0.6793(4) 0.47480(19) 0.34230(19) 0.0336(6) Uani 1 1 d . . .
H4 H 0.7753 0.5058 0.3881 0.04 Uiso 1 1 calc . . .
B3 B 0.4805(4) 0.45972(19) 0.34258(19) 0.0331(6) Uani 1 1 d . . .
H3 H 0.4176 0.4787 0.3883 0.04 Uiso 1 1 calc . . .
C13 C 0.7209(4) 0.3144(2) 0.57885(17) 0.0487(8) Uani 1 1 d . . .
H13 H 0.7366 0.3425 0.63 0.058 Uiso 1 1 calc . . .
B6 B 0.3912(3) 0.46140(18) 0.23599(19) 0.0316(6) Uani 1 1 d . . .
B8 B 0.6706(4) 0.4828(2) 0.2359(2) 0.0374(7) Uani 1 1 d . . .
H8 H 0.7712 0.5066 0.2156 0.045 Uiso 1 1 calc . . .
B10 B 0.4956(4) 0.5119(2) 0.1807(2) 0.0408(7) Uani 1 1 d . . .
H10 H 0.4607 0.5528 0.1242 0.049 Uiso 1 1 calc . . .

loop_
_atom_site_aniso_label
_atom_site_aniso_U_11
_atom_site_aniso_U_22
_atom_site_aniso_U_33
_atom_site_aniso_U_23
_atom_site_aniso_U_13
_atom_site_aniso_U_12
I6 0.03129(12) 0.04140(13) 0.04838(14) 0.00454(7) 0.00400(9) 0.01131(7)
N20 0.0224(10) 0.0298(10) 0.0267(10) 0.0004(8) 0.0040(8) -0.0017(8)
C16 0.0258(12) 0.0328(12) 0.0303(12) 0.0013(10) 0.0039(10) -0.0037(10)
B2 0.0273(13) 0.0249(12) 0.0268(13) -0.0013(10) 0.0044(11) 0.0025(10)
C1 0.0281(12) 0.0253(11) 0.0274(12) -0.0038(9) 0.0042(10) -0.0005(9)
C27 0.0302(13) 0.0347(13) 0.0289(12) -0.0020(10) -0.0002(10) -0.0038(10)
C28 0.0560(18) 0.0429(15) 0.0294(13) -0.0029(11) 0.0074(12) -0.0040(13)
C23 0.0265(13) 0.0406(14) 0.0374(14) 0.0040(11) 0.0071(10) 0.0055(11)
B5 0.0255(13) 0.0321(14) 0.0279(13) 0.0000(11) 0.0050(11) 0.0014(11)
C14 0.0311(14) 0.068(2) 0.0343(14) 0.0188(14) 0.0062(11) -0.0025(13)
C22 0.0451(16) 0.0323(13) 0.0434(16) 0.0021(11) 0.0022(13) 0.0008(12)
C12 0.0448(16) 0.0447(15) 0.0312(13) -0.0063(12) 0.0052(12) 0.0035(13)
C21 0.0333(14) 0.0303(12) 0.0381(14) 0.0009(11) 0.0043(11) -0.0073(10)
C25 0.0329(13) 0.0364(13) 0.0307(13) -0.0019(10) 0.0104(10) -0.0023(11)
B7 0.0365(17) 0.0282(14) 0.0444(17) 0.0010(12) 0.0039(13) -0.0013(12)
C11 0.0239(12) 0.0355(13) 0.0272(12) -0.0008(10) 0.0043(9) -0.0021(10)
C15 0.0295(13) 0.0420(15) 0.0440(16) 0.0126(12) 0.0053(11) -0.0061(11)
C26 0.0525(18) 0.0437(15) 0.0298(14) -0.0029(11) 0.0053(12) 0.0010(13)
C24 0.0471(17) 0.0381(14) 0.0415(15) 0.0026(12) 0.0082(13) 0.0110(12)
B9 0.0301(14) 0.0354(15) 0.0286(14) 0.0020(11) 0.0056(11) 0.0047(12)
B4 0.0328(16) 0.0307(14) 0.0352(16) -0.0002(11) 0.0043(12) -0.0034(11)
B3 0.0359(16) 0.0279(14) 0.0339(15) -0.0046(11) 0.0056(12) 0.0018(11)
C13 0.0456(17) 0.072(2) 0.0278(14) -0.0025(14) 0.0084(12) 0.0018(15)
B6 0.0287(15) 0.0284(14) 0.0354(15) 0.0031(11) 0.0038(12) 0.0047(11)
B8 0.0341(16) 0.0388(16) 0.0388(17) 0.0088(13) 0.0084(13) -0.0009(12)
B10 0.0410(18) 0.0374(16) 0.0421(18) 0.0094(14) 0.0069(14) 0.0031(14)

loop_
_atom_type_symbol
_atom_type_description
_atom_type_scat_dispersion_real
_atom_type_scat_dispersion_imag
_atom_type_scat_source
C C 0.0033 0.0016 'International Tables Vol C Tables 4.2.6.8 and 6.1.1.4'
H H 0 0 'International Tables Vol C Tables 4.2.6.8 and 6.1.1.4'
B B 0.0013 0.0007 'International Tables Vol C Tables 4.2.6.8 and 6.1.1.4'
I I -0.4742 1.8119 'International Tables Vol C Tables 4.2.6.8 and 6.1.1.4'
N N 0.0061 0.0033 'International Tables Vol C Tables 4.2.6.8 and 6.1.1.4'

loop_
_geom_angle_atom_site_label_1
_geom_angle_atom_site_label_2
_geom_angle_atom_site_label_3
_geom_angle
_geom_angle_site_symmetry_1
_geom_angle_site_symmetry_3
_geom_angle_publ_flag
C27 N20 C25 106.04(18) . . ?
C27 N20 C21 110.67(18) . . ?
C25 N20 C21 111.17(19) . . ?
C27 N20 C23 111.09(19) . . ?
C25 N20 C23 111.46(19) . . ?
C21 N20 C23 106.49(19) . . ?
C11 C16 C15 120.4(3) . . ?
C1 B2 B6 107.74(19) . . ?
C1 B2 B9 108.8(2) . . ?
B6 B2 B9 60.47(16) . . ?
C1 B2 B5 55.42(15) . . ?
B6 B2 B5 100.88(19) . . ?
B9 B2 B5 59.28(15) . . ?
C1 B2 B3 54.71(15) . . ?
B6 B2 B3 59.06(16) . . ?
B9 B2 B3 101.88(19) . . ?
B5 B2 B3 89.63(18) . . ?
C11 C1 B3 126.5(2) . . ?
C11 C1 B2 126.2(2) . . ?
B3 C1 B2 70.30(17) . . ?
C11 C1 B5 126.0(2) . . ?
B3 C1 B5 107.5(2) . . ?
B2 C1 B5 69.20(17) . . ?
C11 C1 B4 126.1(2) . . ?
B3 C1 B4 69.27(19) . . ?
B2 C1 B4 107.7(2) . . ?
B5 C1 B4 69.62(18) . . ?
N20 C27 C28 115.5(2) . . ?
C24 C23 N20 115.1(2) . . ?
C1 B5 B9 109.1(2) . . ?
C1 B5 B8 109.0(2) . . ?
B9 B5 B8 61.44(17) . . ?
C1 B5 B2 55.38(15) . . ?
B9 B5 B2 59.70(15) . . ?
B8 B5 B2 102.82(19) . . ?
C1 B5 B4 55.26(15) . . ?
B9 B5 B4 102.30(19) . . ?
B8 B5 B4 59.33(17) . . ?
B2 B5 B4 90.37(18) . . ?
C13 C14 C15 119.5(3) . . ?
C13 C12 C11 120.6(3) . . ?
C22 C21 N20 114.9(2) . . ?
C26 C25 N20 115.5(2) . . ?
B10 B7 B4 111.3(2) . . ?
B10 B7 B3 111.6(2) . . ?
B4 B7 B3 60.64(17) . . ?
B10 B7 B6 56.69(18) . . ?
B4 B7 B6 101.01(19) . . ?
B3 B7 B6 59.33(17) . . ?
B10 B7 B8 56.85(19) . . ?
B4 B7 B8 59.27(17) . . ?
B3 B7 B8 101.7(2) . . ?
B6 B7 B8 89.0(2) . . ?
C16 C11 C12 118.6(2) . . ?
C16 C11 C1 121.0(2) . . ?
C12 C11 C1 120.4(2) . . ?
C14 C15 C16 120.3(3) . . ?
B10 B9 B5 112.2(2) . . ?
B10 B9 B2 112.6(2) . . ?
B5 B9 B2 61.02(15) . . ?
B10 B9 B6 57.10(18) . . ?
B5 B9 B6 101.53(19) . . ?
B2 B9 B6 59.67(16) . . ?
B10 B9 B8 57.14(18) . . ?
B5 B9 B8 59.58(16) . . ?
B2 B9 B8 102.43(19) . . ?
B6 B9 B8 89.27(19) . . ?
C1 B4 B8 109.0(2) . . ?
C1 B4 B7 109.2(2) . . ?
B8 B4 B7 61.35(18) . . ?
C1 B4 B3 55.15(15) . . ?
B8 B4 B3 102.6(2) . . ?
B7 B4 B3 59.87(17) . . ?
C1 B4 B5 55.13(15) . . ?
B8 B4 B5 59.46(16) . . ?
B7 B4 B5 102.3(2) . . ?
B3 B4 B5 89.96(18) . . ?
C1 B3 B6 108.0(2) . . ?
C1 B3 B7 109.3(2) . . ?
B6 B3 B7 60.57(17) . . ?
C1 B3 B4 55.59(16) . . ?
B6 B3 B4 101.1(2) . . ?
B7 B3 B4 59.49(17) . . ?
C1 B3 B2 54.98(14) . . ?
B6 B3 B2 59.10(15) . . ?
B7 B3 B2 102.3(2) . . ?
B4 B3 B2 90.04(19) . . ?
C14 C13 C12 120.5(3) . . ?
B10 B6 B3 113.6(2) . . ?
B10 B6 B2 113.3(2) . . ?
B3 B6 B2 61.84(15) . . ?
B10 B6 B9 57.69(18) . . ?
B3 B6 B9 103.43(19) . . ?
B2 B6 B9 59.86(15) . . ?
B10 B6 B7 58.17(19) . . ?
B3 B6 B7 60.10(17) . . ?
B2 B6 B7 103.94(19) . . ?
B9 B6 B7 91.6(2) . . ?
B10 B6 I6 120.13(19) . . ?
B3 B6 I6 117.39(19) . . ?
B2 B6 I6 117.06(17) . . ?
B9 B6 I6 131.06(18) . . ?
B7 B6 I6 131.10(18) . . ?
B10 B8 B4 112.0(2) . . ?
B10 B8 B5 111.4(2) . . ?
B4 B8 B5 61.22(16) . . ?
B10 B8 B9 56.92(17) . . ?
B4 B8 B9 101.9(2) . . ?
B5 B8 B9 58.98(16) . . ?
B10 B8 B7 57.51(19) . . ?
B4 B8 B7 59.37(18) . . ?
B5 B8 B7 102.2(2) . . ?
B9 B8 B7 90.1(2) . . ?
B6 B10 B9 65.21(19) . . ?
B6 B10 B8 99.2(2) . . ?
B9 B10 B8 65.94(18) . . ?
B6 B10 B7 65.1(2) . . ?
B9 B10 B7 100.3(2) . . ?
B8 B10 B7 65.6(2) . . ?

loop_
_geom_bond_atom_site_label_1
_geom_bond_atom_site_label_2
_geom_bond_distance
_geom_bond_site_symmetry_2
_geom_bond_publ_flag
I6 B6 2.205(3) . ?
N20 C27 1.518(3) . ?
N20 C25 1.519(3) . ?
N20 C21 1.520(3) . ?
N20 C23 1.520(3) . ?
C16 C11 1.390(4) . ?
C16 C15 1.391(4) . ?
B2 C1 1.615(3) . ?
B2 B6 1.806(4) . ?
B2 B9 1.810(4) . ?
B2 B5 1.834(4) . ?
B2 B3 1.856(4) . ?
C1 C11 1.489(3) . ?
C1 B3 1.609(4) . ?
C1 B5 1.615(4) . ?
C1 B4 1.618(4) . ?
C27 C28 1.520(4) . ?
C23 C24 1.517(4) . ?
B5 B9 1.802(4) . ?
B5 B8 1.814(4) . ?
B5 B4 1.846(4) . ?
C14 C13 1.375(5) . ?
C14 C15 1.386(4) . ?
C22 C21 1.510(4) . ?
C12 C13 1.386(4) . ?
C12 C11 1.394(4) . ?
C25 C26 1.512(4) . ?
B7 B10 1.712(5) . ?
B7 B4 1.813(4) . ?
B7 B3 1.820(5) . ?
B7 B6 1.829(4) . ?
B7 B8 1.849(5) . ?
B9 B10 1.695(4) . ?
B9 B6 1.821(4) . ?
B9 B8 1.847(4) . ?
B4 B8 1.811(5) . ?
B4 B3 1.834(5) . ?
B3 B6 1.806(4) . ?
B6 B10 1.684(5) . ?
B8 B10 1.699(5) . ?
